data_2210340
loop_
_publ_author_name
'Yu Xie'
'Hao-Han Wu'
'Guo-Ping Yong'
'Zhi-Yong Wang'

_publ_section_title
;
 <i>rac</i>-Poly[bis(\m-tryptophanato)manganese(II)]
;
_journal_coeditor_code NG2063
_journal_issue 9
_journal_name_full 'Acta Crystallographica Section E'
_journal_page_first m2089
_journal_page_last m2090
_journal_paper_doi 10.1107/S1600536806030364
_journal_volume 62
_journal_year 2006
_chemical_formula_iupac '[Mn (C11 H11 N2 O2)2]'
_chemical_formula_moiety 'C22 H22 Mn N4 O4'
_chemical_formula_sum 'C22 H22 Mn N4 O4'
_chemical_formula_weight 461.38
_chemical_name_systematic
;
rac-Poly[bis(\m-tryptophanato)manganese(II)]
;
_space_group_IT_number 14
_symmetry_cell_setting monoclinic
_symmetry_space_group_name_Hall '-P 2ybc'
_symmetry_space_group_name_H-M 'P 1 21/c 1'
_atom_sites_solution_hydrogens geom
_atom_sites_solution_primary direct
_atom_sites_solution_secondary difmap
_cell_angle_alpha 90.00
_cell_angle_beta 97.41(3)
_cell_angle_gamma 90.00
_cell_formula_units_Z 2
_cell_length_a 19.874(4)
_cell_length_b 5.3600(11)
_cell_length_c 9.5420(19)
_cell_measurement_reflns_used 8273
_cell_measurement_temperature 293(2)
_cell_measurement_theta_max 28.42
_cell_measurement_theta_min 3.94
_cell_volume 1008.0(4)
_computing_cell_refinement 'SAINT (Bruker, 1998)'
_computing_data_collection 'SMART (Bruker, 1998)'
_computing_data_reduction SAINT
_computing_molecular_graphics 'SHELXTL (Bruker, 1998)'
_computing_publication_material SHELXTL
_computing_structure_refinement 'SHELXL97 (Sheldrick, 1997)'
_computing_structure_solution 'SHELXS97 (Sheldrick, 1997)'
_diffrn_ambient_temperature 293(2)
_diffrn_measured_fraction_theta_full 0.971
_diffrn_measured_fraction_theta_max 0.971
_diffrn_measurement_device_type 'Siemens SMART CCD'
_diffrn_measurement_method '\f and \w'
_diffrn_radiation_monochromator graphite
_diffrn_radiation_source 'fine-focus sealed tube'
_diffrn_radiation_type MoK\a
_diffrn_radiation_wavelength 0.71073
_diffrn_reflns_av_R_equivalents 0.0556
_diffrn_reflns_av_sigmaI/netI 0.0406
_diffrn_reflns_limit_h_max 23
_diffrn_reflns_limit_h_min -23
_diffrn_reflns_limit_k_max 6
_diffrn_reflns_limit_k_min -6
_diffrn_reflns_limit_l_max 11
_diffrn_reflns_limit_l_min -11
_diffrn_reflns_number 5347
_diffrn_reflns_theta_full 25.02
_diffrn_reflns_theta_max 25.02
_diffrn_reflns_theta_min 3.94
_diffrn_standards_interval_count 0
_diffrn_standards_interval_time 0
_diffrn_standards_number 0
_exptl_absorpt_coefficient_mu 0.693
_exptl_absorpt_correction_T_max 0.9339
_exptl_absorpt_correction_T_min 0.8189
_exptl_absorpt_correction_type multi-scan
_exptl_absorpt_process_details '(SADABS; Bruker, 1998)'
_exptl_crystal_colour colorless
_exptl_crystal_density_diffrn 1.520
_exptl_crystal_density_method 'not measured'
_exptl_crystal_description slice
_exptl_crystal_F_000 478
_exptl_crystal_size_max 0.30
_exptl_crystal_size_mid 0.30
_exptl_crystal_size_min 0.10
_refine_diff_density_max 0.736
_refine_diff_density_min -0.653
_refine_ls_extinction_coef 0.22(2)
_refine_ls_extinction_expression Fc^*^=kFc[1+0.001xFc^2^\l^3^/sin(2\q)]^-1/4^
_refine_ls_extinction_method SHELXL97
_refine_ls_goodness_of_fit_ref 1.094
_refine_ls_hydrogen_treatment constr
_refine_ls_matrix_type full
_refine_ls_number_parameters 143
_refine_ls_number_reflns 1728
_refine_ls_number_restraints 0
_refine_ls_restrained_S_all 1.094
_refine_ls_R_factor_all 0.0707
_refine_ls_R_factor_gt 0.0662
_refine_ls_shift/su_max 0.000
_refine_ls_shift/su_mean 0.000
_refine_ls_structure_factor_coef Fsqd
_refine_ls_weighting_details 'calc w=1/[\s^2^(Fo^2^)+(0.1230P)^2^+0.2820P] where P=(Fo^2^+2Fc^2^)/3'
_refine_ls_weighting_scheme calc
_refine_ls_wR_factor_gt 0.1673
_refine_ls_wR_factor_ref 0.1698
_reflns_number_gt 1665
_reflns_number_total 1728
_reflns_threshold_expression I>2\s(I)
_cod_data_source_file ng2063.cif
_cod_data_source_block I
_cod_original_sg_symbol_H-M 'P 21/c'
_cod_database_code 2210340
_cod_database_fobs_code 2210340

loop_
_symmetry_equiv_pos_as_xyz
'x, y, z'
'-x, y+1/2, -z+1/2'
'-x, -y, -z'
'x, -y-1/2, z-1/2'

loop_
_atom_site_type_symbol
_atom_site_label
_atom_site_fract_x
_atom_site_fract_y
_atom_site_fract_z
_atom_site_U_iso_or_equiv
_atom_site_adp_type
_atom_site_calc_flag
_atom_site_refinement_flags
_atom_site_occupancy
Mn Mn1 0.5000 0.5000 0.5000 0.0429(4) Uani d S 1
O O1 0.47978(8) 0.2540(3) 0.66672(18) 0.0468(5) Uani d . 1
N N2 0.41113(10) 0.6891(4) 0.5892(2) 0.0454(6) Uani d . 1
H H2A 0.4257 0.8278 0.6369 0.054 Uiso calc R 1
H H2B 0.3791 0.7334 0.5181 0.054 Uiso calc R 1
O O2 0.42479(10) 0.2871(4) 0.3548(2) 0.0637(6) Uani d . 1
C C9 0.32035(12) 0.3768(5) 0.6060(3) 0.0514(7) Uani d . 1
H H9A 0.3312 0.3251 0.5141 0.062 Uiso calc R 1
H H9B 0.3122 0.2271 0.6584 0.062 Uiso calc R 1
C C10 0.38229(15) 0.5135(4) 0.6845(3) 0.0439(7) Uani d . 1
H H10A 0.3682 0.6060 0.7644 0.053 Uiso calc R 1
C C5 0.14513(12) 0.6385(5) 0.5128(3) 0.0534(7) Uani d . 1
C C6 0.19623(14) 0.4639(5) 0.4905(3) 0.0468(7) Uani d . 1
N N1 0.17275(12) 0.7996(5) 0.6152(3) 0.0612(7) Uani d . 1
H H1A 0.1520 0.9236 0.6477 0.073 Uiso calc R 1
C C11 0.43387(12) 0.3145(5) 0.7402(3) 0.0458(6) Uani d . 1
C C8 0.23920(13) 0.7320(5) 0.6583(3) 0.0553(7) Uani d . 1
H H8A 0.2683 0.8141 0.7274 0.066 Uiso calc R 1
C C7 0.25626(15) 0.5272(5) 0.5851(4) 0.0474(7) Uani d . 1
C C4 0.18039(14) 0.2723(5) 0.3916(3) 0.0564(7) Uani d . 1
H H4A 0.2130 0.1558 0.3745 0.068 Uiso calc R 1
C C3 0.07985(14) 0.6263(7) 0.4396(4) 0.0661(8) Uani d . 1
H H3A 0.0470 0.7431 0.4549 0.079 Uiso calc R 1
C C2 0.11501(15) 0.2594(6) 0.3197(4) 0.0656(8) Uani d . 1
H H2C 0.1040 0.1322 0.2545 0.079 Uiso calc R 1
C C1 0.06568(16) 0.4345(7) 0.3435(4) 0.0694(9) Uani d . 1
H H1B 0.0224 0.4217 0.2938 0.083 Uiso calc R 1

loop_
_atom_site_aniso_label
_atom_site_aniso_U_11
_atom_site_aniso_U_22
_atom_site_aniso_U_33
_atom_site_aniso_U_12
_atom_site_aniso_U_13
_atom_site_aniso_U_23
Mn1 0.0390(5) 0.0556(5) 0.0354(5) -0.00208(18) 0.0094(3) -0.00102(17)
O1 0.0431(9) 0.0563(11) 0.0422(10) 0.0059(7) 0.0101(7) 0.0050(7)
N2 0.0374(10) 0.0516(11) 0.0468(12) 0.0019(8) 0.0043(8) 0.0013(9)
O2 0.0478(10) 0.0947(15) 0.0514(12) -0.0124(9) 0.0167(9) -0.0263(10)
C9 0.0400(13) 0.0533(15) 0.0609(16) 0.0000(10) 0.0065(11) -0.0011(11)
C10 0.0362(13) 0.0574(16) 0.0390(16) 0.0037(9) 0.0077(11) 0.0014(9)
C5 0.0409(13) 0.0595(16) 0.0611(16) 0.0035(11) 0.0120(11) 0.0059(12)
C6 0.0337(13) 0.0552(14) 0.0528(17) 0.0006(9) 0.0107(11) 0.0067(11)
N1 0.0481(13) 0.0622(14) 0.0747(17) 0.0105(10) 0.0134(11) -0.0065(12)
C11 0.0381(12) 0.0578(14) 0.0416(13) 0.0005(10) 0.0061(10) 0.0042(10)
C8 0.0439(14) 0.0601(16) 0.0618(18) -0.0006(11) 0.0068(12) -0.0016(12)
C7 0.0366(14) 0.0550(15) 0.0518(18) -0.0001(9) 0.0097(12) 0.0036(10)
C4 0.0477(14) 0.0616(16) 0.0611(17) -0.0007(11) 0.0117(12) 0.0008(12)
C3 0.0386(14) 0.077(2) 0.083(2) 0.0088(13) 0.0099(13) 0.0118(17)
C2 0.0564(17) 0.075(2) 0.0639(19) -0.0122(14) 0.0026(13) -0.0002(14)
C1 0.0409(15) 0.085(2) 0.079(2) -0.0082(15) -0.0023(14) 0.0091(19)

loop_
_atom_type_symbol
_atom_type_description
_atom_type_scat_dispersion_real
_atom_type_scat_dispersion_imag
_atom_type_scat_source
C C 0.0033 0.0016 'International Tables Vol C Tables 4.2.6.8 and 6.1.1.4'
H H 0.0000 0.0000 'International Tables Vol C Tables 4.2.6.8 and 6.1.1.4'
N N 0.0061 0.0033 'International Tables Vol C Tables 4.2.6.8 and 6.1.1.4'
O O 0.0106 0.0060 'International Tables Vol C Tables 4.2.6.8 and 6.1.1.4'
Mn Mn 0.3368 0.7283 'International Tables Vol C Tables 4.2.6.8 and 6.1.1.4'

loop_
_geom_angle_atom_site_label_1
_geom_angle_atom_site_label_2
_geom_angle_atom_site_label_3
_geom_angle_site_symmetry_1
_geom_angle_site_symmetry_3
_geom_angle
_geom_angle_publ_flag
O1 Mn1 O1 3_666 . 180.0000(10) ?
O1 Mn1 O2 3_666 . 91.64(8) yes
O1 Mn1 O2 . . 88.36(8) yes
O1 Mn1 O2 3_666 3_666 88.36(8) ?
O1 Mn1 O2 . 3_666 91.64(8) ?
O2 Mn1 O2 . 3_666 180.0 ?
O1 Mn1 N2 3_666 . 103.32(7) ?
O1 Mn1 N2 . . 76.68(7) yes
O2 Mn1 N2 . . 88.28(7) yes
O2 Mn1 N2 3_666 . 91.72(7) yes
O1 Mn1 N2 3_666 3_666 76.68(7) ?
O1 Mn1 N2 . 3_666 103.32(7) yes
O2 Mn1 N2 . 3_666 91.72(7) ?
O2 Mn1 N2 3_666 3_666 88.28(7) ?
N2 Mn1 N2 . 3_666 180.0 ?
C11 O1 Mn1 . . 118.18(15) yes
C10 N2 Mn1 . . 109.00(15) yes
C10 N2 H2A . . 109.9 ?
Mn1 N2 H2A . . 109.9 ?
C10 N2 H2B . . 109.9 ?
Mn1 N2 H2B . . 109.9 ?
H2A N2 H2B . . 108.3 ?
C11 O2 Mn1 4_565 . 127.31(16) yes
C7 C9 C10 . . 114.9(2) ?
C7 C9 H9A . . 108.5 ?
C10 C9 H9A . . 108.5 ?
C7 C9 H9B . . 108.5 ?
C10 C9 H9B . . 108.5 ?
H9A C9 H9B . . 107.5 ?
N2 C10 C11 . . 111.3(2) ?
N2 C10 C9 . . 110.7(2) ?
C11 C10 C9 . . 107.19(19) ?
N2 C10 H10A . . 109.2 ?
C11 C10 H10A . . 109.2 ?
C9 C10 H10A . . 109.2 ?
N1 C5 C3 . . 130.6(3) ?
N1 C5 C6 . . 107.2(2) ?
C3 C5 C6 . . 122.2(3) ?
C4 C6 C5 . . 118.8(3) ?
C4 C6 C7 . . 133.6(3) ?
C5 C6 C7 . . 107.5(3) ?
C5 N1 C8 . . 109.1(2) ?
C5 N1 H1A . . 125.4 ?
C8 N1 H1A . . 125.4 ?
O2 C11 O1 4_566 . 124.6(2) ?
O2 C11 C10 4_566 . 116.2(2) ?
O1 C11 C10 . . 119.1(2) ?
C7 C8 N1 . . 110.5(3) ?
C7 C8 H8A . . 124.8 ?
N1 C8 H8A . . 124.8 ?
C8 C7 C6 . . 105.6(2) ?
C8 C7 C9 . . 128.8(3) ?
C6 C7 C9 . . 125.3(2) ?
C2 C4 C6 . . 118.9(3) ?
C2 C4 H4A . . 120.6 ?
C6 C4 H4A . . 120.6 ?
C1 C3 C5 . . 117.7(3) ?
C1 C3 H3A . . 121.2 ?
C5 C3 H3A . . 121.2 ?
C4 C2 C1 . . 121.1(3) ?
C4 C2 H2C . . 119.4 ?
C1 C2 H2C . . 119.4 ?
C3 C1 C2 . . 121.4(3) ?
C3 C1 H1B . . 119.3 ?
C2 C1 H1B . . 119.3 ?

loop_
_geom_bond_atom_site_label_1
_geom_bond_atom_site_label_2
_geom_bond_site_symmetry_2
_geom_bond_distance
_geom_bond_publ_flag
Mn1 O1 3_666 2.1438(16) ?
Mn1 O1 . 2.1438(16) yes
Mn1 O2 . 2.2186(19) yes
Mn1 O2 3_666 2.2186(19) ?
Mn1 N2 . 2.293(2) yes
Mn1 N2 3_666 2.293(2) ?
O1 C11 . 1.263(3) ?
N2 C10 . 1.475(3) ?
N2 H2A . 0.9000 ?
N2 H2B . 0.9000 ?
O2 C11 4_565 1.255(3) ?
C9 C7 . 1.499(4) ?
C9 C10 . 1.541(4) ?
C9 H9A . 0.9700 ?
C9 H9B . 0.9700 ?
C10 C11 . 1.527(3) ?
C10 H10A . 0.9800 ?
C5 N1 . 1.365(4) ?
C5 C3 . 1.394(4) ?
C5 C6 . 1.417(4) ?
C6 C4 . 1.402(4) ?
C6 C7 . 1.441(4) ?
N1 C8 . 1.380(4) ?
N1 H1A . 0.8600 ?
C11 O2 4_566 1.255(3) ?
C8 C7 . 1.367(4) ?
C8 H8A . 0.9300 ?
C4 C2 . 1.391(4) ?
C4 H4A . 0.9300 ?
C3 C1 . 1.382(6) ?
C3 H3A . 0.9300 ?
C2 C1 . 1.397(5) ?
C2 H2C . 0.9300 ?
C1 H1B . 0.9300 ?

loop_
_geom_hbond_atom_site_label_D
_geom_hbond_atom_site_label_H
_geom_hbond_atom_site_label_A
_geom_hbond_site_symmetry_A
_geom_hbond_distance_DH
_geom_hbond_distance_HA
_geom_hbond_distance_DA
_geom_hbond_angle_DHA
N2 H2A O1 2_656 0.90 2.51 2.991(3) 114.1

loop_
_geom_torsion_atom_site_label_1
_geom_torsion_atom_site_label_2
_geom_torsion_atom_site_label_3
_geom_torsion_atom_site_label_4
_geom_torsion_site_symmetry_1
_geom_torsion_site_symmetry_4
_geom_torsion
O1 Mn1 O1 C11 3_666 . 14E1(10)
O2 Mn1 O1 C11 . . -91.01(18)
O2 Mn1 O1 C11 3_666 . 88.99(18)
N2 Mn1 O1 C11 . . -2.39(18)
N2 Mn1 O1 C11 3_666 . 177.61(18)
O1 Mn1 N2 C10 3_666 . 167.98(16)
O1 Mn1 N2 C10 . . -12.02(16)
O2 Mn1 N2 C10 . . 76.70(17)
O2 Mn1 N2 C10 3_666 . -103.30(17)
N2 Mn1 N2 C10 3_666 . 2E1(10)
O1 Mn1 O2 C11 3_666 4_565 54.8(2)
O1 Mn1 O2 C11 . 4_565 -125.2(2)
O2 Mn1 O2 C11 3_666 4_565 -2E1(5)
N2 Mn1 O2 C11 . 4_565 158.0(3)
N2 Mn1 O2 C11 3_666 4_565 -22.0(3)
Mn1 N2 C10 C11 . . 22.6(3)
Mn1 N2 C10 C9 . . -96.47(19)
C7 C9 C10 N2 . . -77.6(3)
C7 C9 C10 C11 . . 160.8(2)
N1 C5 C6 C4 . . 178.6(2)
C3 C5 C6 C4 . . -0.2(4)
N1 C5 C6 C7 . . 0.2(3)
C3 C5 C6 C7 . . -178.5(3)
C3 C5 N1 C8 . . 178.3(3)
C6 C5 N1 C8 . . -0.2(3)
Mn1 O1 C11 O2 . 4_566 -167.0(2)
Mn1 O1 C11 C10 . . 17.0(3)
N2 C10 C11 O2 . 4_566 156.1(2)
C9 C10 C11 O2 . 4_566 -82.7(3)
N2 C10 C11 O1 . . -27.5(3)
C9 C10 C11 O1 . . 93.7(3)
C5 N1 C8 C7 . . 0.2(3)
N1 C8 C7 C6 . . -0.1(3)
N1 C8 C7 C9 . . -173.9(3)
C4 C6 C7 C8 . . -178.1(3)
C5 C6 C7 C8 . . -0.1(3)
C4 C6 C7 C9 . . -4.0(5)
C5 C6 C7 C9 . . 174.0(3)
C10 C9 C7 C8 . . -21.4(4)
C10 C9 C7 C6 . . 166.0(3)
C5 C6 C4 C2 . . -0.4(4)
C7 C6 C4 C2 . . 177.5(3)
N1 C5 C3 C1 . . -177.9(3)
C6 C5 C3 C1 . . 0.5(5)
C6 C4 C2 C1 . . 0.5(5)
C5 C3 C1 C2 . . -0.4(5)
C4 C2 C1 C3 . . -0.2(5)
